data_7015259
loop_
_publ_author_name
'Isaia, Francesco'
'Aragoni, M. Carla'
'Arca, Massimiliano'
'Caltagirone, Claudia'
'Castellano, Carlo'
'Demartin, Francesco'
'Garau, Alessandra'
'Lippolis, Vito'
'Pintus, Anna'

_publ_section_title
;
 Oxidative properties of iodine-adducts of propylthiouracil and
 methimazole: direct synthesis of mercury(II) complexes from the
 reaction with liquid mercury.
;
_journal_issue 17
_journal_name_full 'Dalton transactions (Cambridge, England : 2003)'
_journal_page_first 4505
_journal_page_last 4513
_journal_paper_doi 10.1039/c0dt01409e
_journal_volume 40
_journal_year 2011
_chemical_formula_sum 'C14 H20 Hg2 I4 N4 O2 S2'
_chemical_formula_weight 1249.24
_chemical_name_systematic
;
?
;
_space_group_IT_number 2
_symmetry_cell_setting triclinic
_symmetry_space_group_name_Hall '-P 1'
_symmetry_space_group_name_H-M 'P -1'
_atom_sites_solution_hydrogens geom
_atom_sites_solution_primary direct
_atom_sites_solution_secondary difmap
_audit_creation_method SHELXL-97
_cell_angle_alpha 67.41(1)
_cell_angle_beta 88.16(1)
_cell_angle_gamma 75.56(1)
_cell_formula_units_Z 2
_cell_length_a 8.5338(6)
_cell_length_b 12.8631(9)
_cell_length_c 13.8786(10)
_cell_measurement_reflns_used 5128
_cell_measurement_temperature 294(2)
_cell_measurement_theta_max 27.86
_cell_measurement_theta_min 2.47
_cell_volume 1358.7(2)
_computing_structure_refinement 'SHELXL-97 (Sheldrick, 1997)'
_diffrn_ambient_temperature 294(2)
_diffrn_measured_fraction_theta_full 0.890
_diffrn_measured_fraction_theta_max 0.890
_diffrn_measurement_device_type 'APEX II CCD diffractometer'
_diffrn_measurement_method 'omega scan'
_diffrn_radiation_monochromator graphite
_diffrn_radiation_source 'fine-focus sealed tube'
_diffrn_radiation_type MoK\a
_diffrn_radiation_wavelength 0.71073
_diffrn_reflns_av_R_equivalents 0.0332
_diffrn_reflns_av_sigmaI/netI 0.0460
_diffrn_reflns_limit_h_max 11
_diffrn_reflns_limit_h_min -11
_diffrn_reflns_limit_k_max 17
_diffrn_reflns_limit_k_min -17
_diffrn_reflns_limit_l_max 19
_diffrn_reflns_limit_l_min -18
_diffrn_reflns_number 11385
_diffrn_reflns_theta_full 29.38
_diffrn_reflns_theta_max 29.38
_diffrn_reflns_theta_min 1.87
_exptl_absorpt_coefficient_mu 16.001
_exptl_absorpt_correction_T_max 0.326
_exptl_absorpt_correction_T_min 0.058
_exptl_absorpt_correction_type empirical
_exptl_absorpt_process_details SADABS
_exptl_crystal_density_diffrn 3.053
_exptl_crystal_density_method 'not measured'
_exptl_crystal_description platelet
_exptl_crystal_F_000 1104
_exptl_crystal_size_max 0.20
_exptl_crystal_size_mid 0.16
_exptl_crystal_size_min 0.07
_refine_diff_density_max 1.617
_refine_diff_density_min -2.005
_refine_diff_density_rms 0.173
_refine_ls_extinction_method none
_refine_ls_goodness_of_fit_ref 0.909
_refine_ls_hydrogen_treatment riding
_refine_ls_matrix_type full
_refine_ls_number_parameters 253
_refine_ls_number_reflns 6673
_refine_ls_number_restraints 0
_refine_ls_restrained_S_all 0.909
_refine_ls_R_factor_all 0.0509
_refine_ls_R_factor_gt 0.0345
_refine_ls_shift/su_max 0.025
_refine_ls_shift/su_mean 0.002
_refine_ls_structure_factor_coef Fsqd
_refine_ls_weighting_details 'calc w=1/[\s^2^(Fo^2^)+(0.0414P)^2^+0.0000P] where P=(Fo^2^+2Fc^2^)/3'
_refine_ls_weighting_scheme calc
_refine_ls_wR_factor_gt 0.0762
_refine_ls_wR_factor_ref 0.0809
_reflns_number_gt 4812
_reflns_number_total 6673
_reflns_threshold_expression >2sigma(I)
_cod_data_source_file c0dt01409e.txt
_cod_data_source_block HgI2(PTU)2.HgI2
_cod_original_sg_symbol_H-M P-1
_cod_database_code 7015259

loop_
_symmetry_equiv_pos_as_xyz
'x, y, z'
'-x, -y, -z'

loop_
_atom_site_label
_atom_site_type_symbol
_atom_site_fract_x
_atom_site_fract_y
_atom_site_fract_z
_atom_site_U_iso_or_equiv
_atom_site_adp_type
_atom_site_occupancy
_atom_site_symmetry_multiplicity
_atom_site_calc_flag
_atom_site_refinement_flags
_atom_site_disorder_assembly
_atom_site_disorder_group
Hg1 Hg 0.65341(3) 0.27441(2) 0.20955(2) 0.05404(9) Uani 1 1 d . . .
Hg2 Hg 1.24580(4) 0.00836(3) -0.49676(3) 0.07331(11) Uani 1 1 d . . .
I1 I 0.48425(5) 0.11339(4) 0.27319(3) 0.05727(12) Uani 1 1 d . . .
I2 I 0.65176(5) 0.47963(3) 0.21168(3) 0.05259(11) Uani 1 1 d . . .
I3 I 1.33738(5) -0.18024(4) -0.53115(4) 0.05529(12) Uani 1 1 d . . .
I4 I 1.15289(5) 0.19801(3) -0.46301(4) 0.05433(12) Uani 1 1 d . . .
S1 S 0.97071(17) 0.14661(11) 0.30298(11) 0.0371(3) Uani 1 1 d . . .
S2 S 0.7074(2) 0.26169(13) 0.02436(11) 0.0492(4) Uani 1 1 d . . .
O1 O 1.1161(7) -0.1889(4) 0.2030(4) 0.0721(15) Uani 1 1 d . . .
O2 O 0.8550(6) 0.6336(3) -0.0676(3) 0.0545(11) Uani 1 1 d . . .
N1 N 1.0473(6) -0.0258(4) 0.2345(4) 0.0423(11) Uani 1 1 d . . .
H1 H 1.0006 -0.0620 0.2883 0.051 Uiso 1 1 calc R . .
N2 N 1.1151(5) 0.1404(3) 0.1306(3) 0.0343(10) Uani 1 1 d . . .
H2 H 1.1161 0.2113 0.1169 0.041 Uiso 1 1 calc R . .
N3 N 0.7814(6) 0.4682(4) -0.0366(3) 0.0403(11) Uani 1 1 d . . .
H3N H 0.7520 0.4682 0.0232 0.048 Uiso 1 1 calc R . .
N4 N 0.8100(5) 0.3820(3) -0.1540(3) 0.0351(10) Uani 1 1 d . . .
H4 H 0.8091 0.3236 -0.1697 0.042 Uiso 1 1 calc R . .
C1 C 1.0468(6) 0.0857(4) 0.2168(4) 0.0340(11) Uani 1 1 d . . .
C2 C 1.1162(8) -0.0859(5) 0.1736(5) 0.0468(14) Uani 1 1 d . . .
C3 C 1.1843(7) -0.0197(5) 0.0821(5) 0.0466(14) Uani 1 1 d . . .
H3 H 1.2292 -0.0540 0.0361 0.056 Uiso 1 1 calc R . .
C4 C 1.1842(7) 0.0910(4) 0.0617(4) 0.0371(12) Uani 1 1 d . . .
C5 C 1.2510(8) 0.1687(5) -0.0304(5) 0.0480(14) Uani 1 1 d . . .
H5A H 1.3366 0.1913 -0.0051 0.058 Uiso 1 1 calc R . .
H5B H 1.1658 0.2390 -0.0656 0.058 Uiso 1 1 calc R . .
C6 C 1.3182(9) 0.1195(6) -0.1101(5) 0.0557(16) Uani 1 1 d . . .
H6A H 1.2327 0.0992 -0.1379 0.067 Uiso 1 1 calc R . .
H6B H 1.4030 0.0486 -0.0758 0.067 Uiso 1 1 calc R . .
C7 C 1.3868(11) 0.2040(7) -0.1997(6) 0.074(2) Uani 1 1 d . . .
H7A H 1.3025 0.2732 -0.2355 0.088 Uiso 1 1 calc R . .
H7B H 1.4292 0.1682 -0.2477 0.088 Uiso 1 1 calc R . .
H7C H 1.4722 0.2239 -0.1727 0.088 Uiso 1 1 calc R . .
C8 C 0.7692(6) 0.3762(4) -0.0580(4) 0.0344(11) Uani 1 1 d . . .
C9 C 0.8372(7) 0.5632(4) -0.1024(5) 0.0406(13) Uani 1 1 d . . .
C10 C 0.8671(7) 0.5656(4) -0.2054(4) 0.0418(13) Uani 1 1 d . . .
H10 H 0.8960 0.6290 -0.2556 0.050 Uiso 1 1 calc R . .
C11 C 0.8533(6) 0.4765(4) -0.2296(4) 0.0350(11) Uani 1 1 d . . .
C12 C 0.8800(7) 0.4701(5) -0.3347(4) 0.0421(13) Uani 1 1 d . . .
H12A H 0.9483 0.3940 -0.3258 0.050 Uiso 1 1 calc R . .
H12B H 0.9358 0.5281 -0.3757 0.050 Uiso 1 1 calc R . .
C13 C 0.7200(9) 0.4909(7) -0.3931(5) 0.0615(18) Uani 1 1 d . . .
H13A H 0.6686 0.4292 -0.3545 0.074 Uiso 1 1 calc R . .
H13B H 0.6485 0.5641 -0.3966 0.074 Uiso 1 1 calc R . .
C14 C 0.7426(9) 0.4947(7) -0.5029(5) 0.070(2) Uani 1 1 d . . .
H14A H 0.7807 0.5616 -0.5439 0.084 Uiso 1 1 calc R . .
H14B H 0.6409 0.4996 -0.5341 0.084 Uiso 1 1 calc R . .
H14C H 0.8206 0.4252 -0.5002 0.084 Uiso 1 1 calc R . .

loop_
_atom_site_aniso_label
_atom_site_aniso_U_11
_atom_site_aniso_U_22
_atom_site_aniso_U_33
_atom_site_aniso_U_23
_atom_site_aniso_U_13
_atom_site_aniso_U_12
Hg1 0.06938(18) 0.04053(13) 0.05265(16) -0.01541(11) 0.00444(12) -0.01920(11)
Hg2 0.0759(2) 0.05767(18) 0.0957(3) -0.04143(18) 0.00847(18) -0.01485(15)
I1 0.0566(3) 0.0624(3) 0.0489(3) -0.0070(2) -0.00283(19) -0.0313(2)
I2 0.0667(3) 0.0393(2) 0.0538(3) -0.02330(19) 0.0129(2) -0.00975(18)
I3 0.0565(3) 0.0462(2) 0.0611(3) -0.0208(2) 0.0039(2) -0.00961(19)
I4 0.0629(3) 0.0421(2) 0.0581(3) -0.01790(19) 0.0074(2) -0.01672(19)
S1 0.0417(7) 0.0341(7) 0.0370(8) -0.0179(6) 0.0008(6) -0.0053(5)
S2 0.0860(11) 0.0384(7) 0.0303(7) -0.0104(6) 0.0068(7) -0.0330(8)
O1 0.127(5) 0.036(2) 0.071(3) -0.031(2) 0.041(3) -0.039(3)
O2 0.090(3) 0.035(2) 0.050(3) -0.0211(19) 0.006(2) -0.027(2)
N1 0.059(3) 0.032(2) 0.043(3) -0.018(2) 0.015(2) -0.021(2)
N2 0.044(3) 0.026(2) 0.036(3) -0.0155(19) 0.004(2) -0.0083(18)
N3 0.065(3) 0.035(2) 0.029(2) -0.018(2) 0.008(2) -0.020(2)
N4 0.049(3) 0.026(2) 0.033(2) -0.0132(18) 0.007(2) -0.0121(19)
C1 0.032(3) 0.031(3) 0.043(3) -0.018(2) -0.003(2) -0.007(2)
C2 0.064(4) 0.037(3) 0.049(4) -0.024(3) 0.009(3) -0.017(3)
C3 0.059(4) 0.041(3) 0.049(4) -0.029(3) 0.010(3) -0.012(3)
C4 0.044(3) 0.035(3) 0.037(3) -0.018(2) 0.003(2) -0.011(2)
C5 0.064(4) 0.040(3) 0.045(4) -0.022(3) 0.013(3) -0.016(3)
C6 0.074(4) 0.051(4) 0.047(4) -0.024(3) 0.012(3) -0.019(3)
C7 0.108(6) 0.067(5) 0.055(5) -0.031(4) 0.036(4) -0.030(4)
C8 0.042(3) 0.029(3) 0.031(3) -0.009(2) -0.003(2) -0.010(2)
C9 0.051(3) 0.028(3) 0.043(3) -0.012(2) 0.001(3) -0.013(2)
C10 0.054(3) 0.027(3) 0.043(3) -0.008(2) 0.009(3) -0.017(2)
C11 0.041(3) 0.031(3) 0.032(3) -0.010(2) 0.007(2) -0.011(2)
C12 0.056(4) 0.037(3) 0.033(3) -0.015(2) 0.011(3) -0.012(3)
C13 0.067(4) 0.081(5) 0.040(4) -0.025(4) 0.017(3) -0.025(4)
C14 0.089(6) 0.085(6) 0.045(4) -0.033(4) 0.010(4) -0.028(5)

loop_
_atom_type_symbol
_atom_type_description
_atom_type_scat_dispersion_real
_atom_type_scat_dispersion_imag
_atom_type_scat_source
C C 0.0033 0.0016 'International Tables Vol C Tables 4.2.6.8 and 6.1.1.4'
H H 0.0000 0.0000 'International Tables Vol C Tables 4.2.6.8 and 6.1.1.4'
N N 0.0061 0.0033 'International Tables Vol C Tables 4.2.6.8 and 6.1.1.4'
O O 0.0106 0.0060 'International Tables Vol C Tables 4.2.6.8 and 6.1.1.4'
S S 0.1246 0.1234 'International Tables Vol C Tables 4.2.6.8 and 6.1.1.4'
I I -0.4742 1.8119 'International Tables Vol C Tables 4.2.6.8 and 6.1.1.4'
Hg Hg -2.3894 9.2266 'International Tables Vol C Tables 4.2.6.8 and 6.1.1.4'

loop_
_geom_angle_atom_site_label_1
_geom_angle_atom_site_label_2
_geom_angle_atom_site_label_3
_geom_angle
_geom_angle_site_symmetry_1
_geom_angle_site_symmetry_3
_geom_angle_publ_flag
I2 Hg1 S2 113.61(3) . . ?
I2 Hg1 I1 140.852(18) . . ?
S2 Hg1 I1 95.28(3) . . ?
I2 Hg1 S1 99.58(3) . . ?
S2 Hg1 S1 95.92(5) . . ?
I1 Hg1 S1 103.21(3) . . ?
I3 Hg2 I4 179.72(2) . . ?
C1 S1 Hg1 101.83(18) . . ?
C8 S2 Hg1 111.70(19) . . ?
C1 N1 C2 125.6(5) . . ?
C1 N2 C4 124.5(4) . . ?
C8 N3 C9 126.4(5) . . ?
C8 N4 C11 124.2(4) . . ?
N2 C1 N1 115.4(4) . . ?
N2 C1 S1 123.4(4) . . ?
N1 C1 S1 121.1(4) . . ?
O1 C2 N1 118.2(6) . . ?
O1 C2 C3 126.9(5) . . ?
N1 C2 C3 114.9(5) . . ?
C4 C3 C2 121.0(5) . . ?
C3 C4 N2 118.5(5) . . ?
C3 C4 C5 126.1(5) . . ?
N2 C4 C5 115.4(4) . . ?
C4 C5 C6 116.5(5) . . ?
C5 C6 C7 112.7(5) . . ?
N4 C8 N3 114.8(5) . . ?
N4 C8 S2 120.2(4) . . ?
N3 C8 S2 125.0(4) . . ?
O2 C9 N3 118.1(5) . . ?
O2 C9 C10 127.3(5) . . ?
N3 C9 C10 114.5(5) . . ?
C11 C10 C9 120.2(5) . . ?
C10 C11 N4 119.5(5) . . ?
C10 C11 C12 124.8(5) . . ?
N4 C11 C12 115.7(4) . . ?
C11 C12 C13 111.2(5) . . ?
C14 C13 C12 112.2(6) . . ?

loop_
_geom_bond_atom_site_label_1
_geom_bond_atom_site_label_2
_geom_bond_distance
_geom_bond_site_symmetry_2
_geom_bond_publ_flag
Hg1 I2 2.6479(5) . ?
Hg1 S2 2.6559(15) . ?
Hg1 I1 2.6754(5) . ?
Hg1 S1 2.8433(14) . ?
Hg2 I3 2.5776(5) . ?
Hg2 I4 2.5861(5) . ?
S1 C1 1.698(5) . ?
S2 C8 1.676(5) . ?
O1 C2 1.227(7) . ?
O2 C9 1.219(6) . ?
N1 C1 1.358(6) . ?
N1 C2 1.379(7) . ?
N2 C1 1.334(7) . ?
N2 C4 1.382(6) . ?
N3 C8 1.354(6) . ?
N3 C9 1.400(7) . ?
N4 C8 1.345(7) . ?
N4 C11 1.391(6) . ?
C2 C3 1.429(9) . ?
C3 C4 1.341(7) . ?
C4 C5 1.488(8) . ?
C5 C6 1.506(8) . ?
C6 C7 1.518(9) . ?
C9 C10 1.434(8) . ?
C10 C11 1.345(7) . ?
C11 C12 1.500(7) . ?
C12 C13 1.521(9) . ?
C13 C14 1.513(8) . ?
